data_7032232
loop_
_publ_author_name
'Mikata, Yuji'
'Takeuchi, Saaya'
'Higuchi, Eri'
'Ochi, Ayaka'
'Konno, Hideo'
'Yanai, Kazuma'
'Sato, Shin-Ichiro'

_publ_section_title
;
 Zinc-specific intramolecular excimer formation in TQEN derivatives:
 fluorescence and zinc binding properties of TPEN-based hexadentate
 ligands.
;
_journal_issue 43
_journal_name_full 'Dalton transactions (Cambridge, England : 2003)'
_journal_page_first 16377
_journal_page_last 16386
_journal_paper_doi 10.1039/c4dt01847h
_journal_volume 43
_journal_year 2014
_chemical_formula_moiety 'C36 H38 Cl2 N6 O10 Zn'
_chemical_formula_sum 'C36 H38 Cl2 N6 O10 Zn'
_chemical_formula_weight 851.02
_space_group_IT_number 14
_symmetry_cell_setting monoclinic
_symmetry_Int_Tables_number 14
_symmetry_space_group_name_Hall '-P 2ybc'
_symmetry_space_group_name_H-M 'P 1 21/c 1'
_atom_sites_solution_hydrogens geom
_atom_sites_solution_primary direct
_atom_sites_solution_secondary difmap
_cell_angle_alpha 90.0000
_cell_angle_beta 92.903(4)
_cell_angle_gamma 90.0000
_cell_formula_units_Z 4
_cell_length_a 12.0540(9)
_cell_length_b 14.3530(8)
_cell_length_c 21.7345(12)
_cell_measurement_reflns_used 11182
_cell_measurement_temperature 123
_cell_measurement_theta_max 27.50
_cell_measurement_theta_min 3.15
_cell_volume 3755.5(4)
_computing_cell_refinement CrystalClear
_computing_data_collection 'CrystalClear (Rigaku/MSC Inc., 2006)'
_computing_data_reduction CrystalClear
_computing_molecular_graphics 'CrystalStructure 4.0'
_computing_publication_material 'CrystalStructure 4.0 (Rigaku, 2010)'
_computing_structure_refinement 'SHELXL97 (Sheldrick, 2008)'
_computing_structure_solution 'SIR92 (Altomare, et al., 1994)'
_diffrn_ambient_temperature 123
_diffrn_detector_area_resol_mean 7.314
_diffrn_measured_fraction_theta_full 0.987
_diffrn_measured_fraction_theta_max 0.987
_diffrn_measurement_device_type 'Rigaku Mercury70'
_diffrn_measurement_method \w
_diffrn_radiation_type 'Mo K\a'
_diffrn_radiation_wavelength 0.71070
_diffrn_reflns_av_R_equivalents 0.0210
_diffrn_reflns_limit_h_max 15
_diffrn_reflns_limit_h_min -15
_diffrn_reflns_limit_k_max 18
_diffrn_reflns_limit_k_min -18
_diffrn_reflns_limit_l_max 20
_diffrn_reflns_limit_l_min -28
_diffrn_reflns_number 28756
_diffrn_reflns_theta_full 27.49
_diffrn_reflns_theta_max 27.48
_diffrn_standards_number 0
_exptl_absorpt_coefficient_mu 0.862
_exptl_absorpt_correction_T_max 0.842
_exptl_absorpt_correction_T_min 0.702
_exptl_absorpt_correction_type multi-scan
_exptl_absorpt_process_details 'REQAB (Rigaku, 1998)'
_exptl_crystal_colour colorless
_exptl_crystal_density_diffrn 1.505
_exptl_crystal_density_method 'not measured'
_exptl_crystal_description unknown
_exptl_crystal_F_000 1760.00
_exptl_crystal_size_max 0.600
_exptl_crystal_size_mid 0.400
_exptl_crystal_size_min 0.200
_refine_diff_density_max 1.300
_refine_diff_density_min -1.210
_refine_ls_extinction_method none
_refine_ls_goodness_of_fit_ref 1.047
_refine_ls_hydrogen_treatment constr
_refine_ls_number_parameters 541
_refine_ls_number_reflns 8511
_refine_ls_number_restraints 0
_refine_ls_R_factor_gt 0.0490
_refine_ls_shift/su_max 0.000
_refine_ls_structure_factor_coef Fsqd
_refine_ls_weighting_details 'w = 1/[\s^2^(Fo^2^)+(0.0730P)^2^+4.1952P] where P=(Fo^2^+2Fc^2^)/3'
_refine_ls_weighting_scheme calc
_refine_ls_wR_factor_ref 0.1377
_reflns_number_gt 7635
_reflns_number_total 8511
_reflns_threshold_expression F^2^>2.0\s(F^2^)
_cod_data_source_file c4dt01847h2.cif
_cod_data_source_block N,N-BisoQBPEN-ZnClO4-111018
_cod_depositor_comments 'Adding full bibliography for 7032230--7032233.cif.'
_cod_database_code 7032232

loop_
_symmetry_equiv_pos_site_id
_symmetry_equiv_pos_as_xyz
1 +X,+Y,+Z
2 -X,1/2+Y,1/2-Z
3 -X,-Y,-Z
4 +X,1/2-Y,1/2+Z

loop_
_atom_site_label
_atom_site_type_symbol
_atom_site_fract_x
_atom_site_fract_y
_atom_site_fract_z
_atom_site_U_iso_or_equiv
_atom_site_adp_type
_atom_site_occupancy
_atom_site_symmetry_multiplicity
_atom_site_calc_flag
_atom_site_refinement_flags
Zn1 Zn 0.65243(2) 0.094385(18) 0.316085(12) 0.02602(10) Uani 1.0 4 d .
Cl1 Cl 0.74592(6) 0.34280(5) 0.12490(3) 0.04110(17) Uani 1.0 4 d .
Cl2 Cl 0.26119(6) 0.22671(5) 0.49383(3) 0.04213(17) Uani 1.0 4 d .
O1 O 0.66438(19) 0.27377(16) 0.13761(14) 0.0603(7) Uani 1.0 4 d .
O2 O 0.85389(19) 0.30100(17) 0.12706(13) 0.0595(7) Uani 1.0 4 d .
O3 O 0.7197(3) 0.3857(3) 0.06765(13) 0.0787(9) Uani 1.0 4 d .
O4 O 0.7417(3) 0.41296(18) 0.17181(14) 0.0710(8) Uani 1.0 4 d .
O5 O 0.2512(2) 0.12959(17) 0.48259(11) 0.0537(6) Uani 1.0 4 d .
O6 O 0.1664(3) 0.2520(3) 0.52914(15) 0.0705(11) Uani 0.8000 4 d .
O7 O 0.3591(3) 0.2380(3) 0.53393(14) 0.0563(8) Uani 0.8000 4 d .
O8 O 0.2649(5) 0.2724(3) 0.44042(15) 0.0748(12) Uani 0.8000 4 d .
O9 O 0.262(3) 0.2831(11) 0.5391(6) 0.100(8) Uani 0.2000 4 d .
O10 O 0.1603(12) 0.2768(11) 0.4481(7) 0.068(4) Uani 0.2000 4 d .
O11 O 0.3443(9) 0.2778(7) 0.4427(5) 0.031(2) Uani 0.2000 4 d .
O12 O 0.0531(5) 0.9263(5) 0.0641(3) 0.0769(18) Uani 0.5000 4 d .
O13 O -0.0282(6) 0.8956(5) -0.0204(4) 0.092(3) Uani 0.5000 4 d .
O14 O 0.0404(5) 0.9005(5) 0.2255(3) 0.1037(18) Uani 0.7000 4 d .
O15 O 0.0868(8) 0.8221(8) 0.2444(5) 0.081(4) Uani 0.3000 4 d .
N1 N 0.53835(17) 0.08171(14) 0.39084(9) 0.0270(4) Uani 1.0 4 d .
N2 N 0.64522(18) -0.05894(15) 0.32048(10) 0.0320(5) Uani 1.0 4 d .
N3 N 0.64443(17) 0.23351(14) 0.34819(9) 0.0277(4) Uani 1.0 4 d .
N4 N 0.49734(17) 0.11480(14) 0.26582(9) 0.0272(4) Uani 1.0 4 d .
N5 N 0.73033(17) 0.05372(14) 0.23349(9) 0.0287(4) Uani 1.0 4 d .
N6 N 0.80257(18) 0.06721(16) 0.37033(10) 0.0321(5) Uani 1.0 4 d .
C1 C 0.5497(3) -0.01559(17) 0.41313(12) 0.0338(6) Uani 1.0 4 d .
C2 C 0.5500(3) -0.08131(18) 0.35831(13) 0.0367(6) Uani 1.0 4 d .
C3 C 0.5787(2) 0.15086(17) 0.43664(11) 0.0300(5) Uani 1.0 4 d .
C4 C 0.61541(19) 0.24000(17) 0.40612(10) 0.0270(5) Uani 1.0 4 d .
C5 C 0.6764(3) 0.31173(18) 0.31778(11) 0.0320(5) Uani 1.0 4 d .
C6 C 0.6843(3) 0.39658(17) 0.34542(13) 0.0344(6) Uani 1.0 4 d .
C7 C 0.6724(3) 0.49062(18) 0.44056(13) 0.0376(6) Uani 1.0 4 d .
C8 C 0.6482(3) 0.4962(2) 0.50101(13) 0.0396(6) Uani 1.0 4 d .
C9 C 0.6116(3) 0.4165(2) 0.53201(13) 0.0383(6) Uani 1.0 4 d .
C10 C 0.5993(3) 0.33296(19) 0.50238(12) 0.0339(6) Uani 1.0 4 d .
C11 C 0.62291(19) 0.32529(17) 0.43929(11) 0.0279(5) Uani 1.0 4 d .
C12 C 0.6601(2) 0.40565(17) 0.40789(12) 0.0312(5) Uani 1.0 4 d .
C13 C 0.4232(2) 0.10222(17) 0.36767(11) 0.0292(5) Uani 1.0 4 d .
C14 C 0.4086(2) 0.11729(16) 0.29864(11) 0.0267(5) Uani 1.0 4 d .
C15 C 0.4877(3) 0.13607(17) 0.20418(11) 0.0302(5) Uani 1.0 4 d .
C16 C 0.3895(3) 0.15668(17) 0.17449(11) 0.0301(5) Uani 1.0 4 d .
C17 C 0.1860(3) 0.17601(18) 0.17927(12) 0.0347(6) Uani 1.0 4 d .
C18 C 0.0948(3) 0.1806(2) 0.21392(14) 0.0416(7) Uani 1.0 4 d .
C19 C 0.1040(3) 0.1625(3) 0.27759(14) 0.0437(7) Uani 1.0 4 d .
C20 C 0.2040(3) 0.14041(19) 0.30620(12) 0.0351(6) Uani 1.0 4 d .
C21 C 0.3007(2) 0.13725(16) 0.27168(11) 0.0280(5) Uani 1.0 4 d .
C22 C 0.2913(2) 0.15595(16) 0.20745(11) 0.0279(5) Uani 1.0 4 d .
C23 C 0.6267(3) -0.08702(17) 0.25569(13) 0.0367(6) Uani 1.0 4 d .
C24 C 0.7057(3) -0.03514(18) 0.21640(12) 0.0318(5) Uani 1.0 4 d .
C25 C 0.7494(3) -0.0747(2) 0.16494(13) 0.0399(6) Uani 1.0 4 d .
C26 C 0.8178(3) -0.0219(3) 0.12962(13) 0.0426(7) Uani 1.0 4 d .
C27 C 0.8426(3) 0.0681(3) 0.14706(13) 0.0392(6) Uani 1.0 4 d .
C28 C 0.7978(2) 0.10398(18) 0.19944(12) 0.0314(5) Uani 1.0 4 d .
C29 C 0.7518(3) -0.09523(17) 0.34723(13) 0.0369(6) Uani 1.0 4 d .
C30 C 0.8322(3) -0.02285(19) 0.37333(12) 0.0340(6) Uani 1.0 4 d .
C31 C 0.9350(3) -0.0504(3) 0.39905(14) 0.0438(7) Uani 1.0 4 d .
C32 C 1.0080(3) 0.0157(3) 0.42255(15) 0.0481(8) Uani 1.0 4 d .
C33 C 0.9770(3) 0.1085(3) 0.42062(14) 0.0445(7) Uani 1.0 4 d .
C34 C 0.8745(3) 0.1317(2) 0.39414(13) 0.0373(6) Uani 1.0 4 d .
C35 C 0.0702(4) 0.8653(4) 0.0104(3) 0.0823(15) Uani 1.0 4 d .
C36 C 0.0459(5) 0.8382(4) 0.1786(3) 0.0931(16) Uani 1.0 4 d .
H1A H 0.4871 -0.0312 0.4391 0.0406 Uiso 1.0 4 calc R
H1B H 0.6198 -0.0225 0.4385 0.0406 Uiso 1.0 4 calc R
H2A H 0.5559 -0.1465 0.3729 0.0440 Uiso 1.0 4 calc R
H2B H 0.4797 -0.0748 0.3331 0.0440 Uiso 1.0 4 calc R
H3A H 0.6420 0.1243 0.4616 0.0360 Uiso 1.0 4 calc R
H3B H 0.5188 0.1653 0.4647 0.0360 Uiso 1.0 4 calc R
H5 H 0.6936 0.3065 0.2758 0.0384 Uiso 1.0 4 calc R
H6 H 0.7060 0.4495 0.3227 0.0413 Uiso 1.0 4 calc R
H7 H 0.6978 0.5444 0.4201 0.0451 Uiso 1.0 4 calc R
H8 H 0.6561 0.5538 0.5223 0.0475 Uiso 1.0 4 calc R
H9 H 0.5953 0.4211 0.5742 0.0459 Uiso 1.0 4 calc R
H10 H 0.5749 0.2799 0.5241 0.0407 Uiso 1.0 4 calc R
H13A H 0.3973 0.1588 0.3887 0.0350 Uiso 1.0 4 calc R
H13B H 0.3748 0.0500 0.3792 0.0350 Uiso 1.0 4 calc R
H15 H 0.5530 0.1363 0.1814 0.0363 Uiso 1.0 4 calc R
H16 H 0.3865 0.1715 0.1318 0.0361 Uiso 1.0 4 calc R
H17 H 0.1785 0.1863 0.1361 0.0417 Uiso 1.0 4 calc R
H18 H 0.0245 0.1962 0.1949 0.0499 Uiso 1.0 4 calc R
H19 H 0.0397 0.1656 0.3010 0.0524 Uiso 1.0 4 calc R
H20 H 0.2088 0.1273 0.3491 0.0421 Uiso 1.0 4 calc R
H23A H 0.5492 -0.0731 0.2415 0.0441 Uiso 1.0 4 calc R
H23B H 0.6388 -0.1549 0.2517 0.0441 Uiso 1.0 4 calc R
H25 H 0.7326 -0.1374 0.1540 0.0479 Uiso 1.0 4 calc R
H26 H 0.8475 -0.0476 0.0936 0.0511 Uiso 1.0 4 calc R
H27 H 0.8899 0.1052 0.1234 0.0470 Uiso 1.0 4 calc R
H28 H 0.8155 0.1660 0.2115 0.0377 Uiso 1.0 4 calc R
H29A H 0.7887 -0.1306 0.3149 0.0443 Uiso 1.0 4 calc R
H29B H 0.7356 -0.1397 0.3805 0.0443 Uiso 1.0 4 calc R
H31 H 0.9547 -0.1145 0.4004 0.0526 Uiso 1.0 4 calc R
H32 H 1.0788 -0.0021 0.4399 0.0578 Uiso 1.0 4 calc R
H33 H 1.0255 0.1553 0.4373 0.0534 Uiso 1.0 4 calc R
H34 H 0.8534 0.1955 0.3925 0.0448 Uiso 1.0 4 calc R

loop_
_atom_site_aniso_label
_atom_site_aniso_U_11
_atom_site_aniso_U_22
_atom_site_aniso_U_33
_atom_site_aniso_U_12
_atom_site_aniso_U_13
_atom_site_aniso_U_23
Zn1 0.03219(16) 0.02264(15) 0.02326(16) -0.00024(10) 0.00181(11) 0.00055(9)
Cl1 0.0431(4) 0.0306(3) 0.0488(4) -0.0026(3) -0.0058(3) 0.0014(3)
Cl2 0.0432(4) 0.0460(4) 0.0371(4) 0.0083(3) 0.0006(3) -0.0129(3)
O1 0.0420(12) 0.0410(12) 0.099(2) -0.0037(10) 0.0111(13) 0.0012(13)
O2 0.0407(12) 0.0486(13) 0.0901(19) 0.0027(10) 0.0113(12) 0.0069(13)
O3 0.092(3) 0.088(3) 0.0540(16) -0.0085(17) -0.0208(15) 0.0208(15)
O4 0.089(2) 0.0505(15) 0.0709(18) 0.0095(13) -0.0210(16) -0.0205(13)
O5 0.0684(16) 0.0452(13) 0.0478(13) -0.0054(11) 0.0073(11) -0.0045(10)
O6 0.0578(19) 0.101(3) 0.0533(19) 0.034(2) 0.0075(16) -0.0178(19)
O7 0.0460(16) 0.077(3) 0.0453(16) -0.0168(15) -0.0043(13) -0.0077(15)
O8 0.144(5) 0.0404(18) 0.0410(18) 0.019(3) 0.013(3) -0.0010(13)
O9 0.21(3) 0.062(9) 0.032(7) -0.060(12) 0.052(10) -0.034(6)
O10 0.057(8) 0.072(9) 0.073(9) 0.012(7) -0.006(7) 0.029(8)
O11 0.043(6) 0.027(5) 0.027(5) -0.002(4) 0.027(5) 0.005(4)
O12 0.062(4) 0.113(5) 0.058(4) 0.005(4) 0.021(3) 0.020(4)
O13 0.060(4) 0.082(5) 0.133(7) -0.024(3) -0.020(4) 0.040(4)
O14 0.085(4) 0.121(5) 0.103(5) 0.025(3) -0.015(3) 0.023(4)
O15 0.060(6) 0.098(8) 0.082(7) -0.028(6) -0.032(5) 0.043(6)
N1 0.0332(11) 0.0269(10) 0.0210(10) -0.0030(8) 0.0012(8) 0.0034(8)
N2 0.0405(12) 0.0223(10) 0.0334(12) -0.0019(8) 0.0020(9) 0.0014(8)
N3 0.0348(11) 0.0244(10) 0.0240(10) -0.0001(8) 0.0021(8) 0.0006(8)
N4 0.0324(10) 0.0286(10) 0.0207(10) -0.0014(8) 0.0012(8) -0.0003(8)
N5 0.0322(10) 0.0265(10) 0.0274(10) 0.0029(8) 0.0014(8) -0.0018(8)
N6 0.0331(11) 0.0329(11) 0.0302(11) 0.0021(9) -0.0002(9) 0.0004(9)
C1 0.0427(14) 0.0286(12) 0.0302(13) -0.0034(10) 0.0037(11) 0.0091(10)
C2 0.0441(15) 0.0255(12) 0.0407(15) -0.0058(10) 0.0049(12) 0.0054(10)
C3 0.0366(13) 0.0323(12) 0.0210(11) -0.0043(10) 0.0002(9) 0.0015(9)
C4 0.0290(11) 0.0287(11) 0.0233(11) 0.0000(9) 0.0001(9) 0.0019(9)
C5 0.0413(13) 0.0283(12) 0.0267(12) -0.0007(10) 0.0052(10) 0.0049(9)
C6 0.0432(14) 0.0257(12) 0.0345(14) 0.0003(10) 0.0031(11) 0.0062(10)
C7 0.0449(15) 0.0265(12) 0.0408(15) 0.0042(11) -0.0050(12) -0.0012(11)
C8 0.0442(15) 0.0340(13) 0.0397(15) 0.0066(11) -0.0079(12) -0.0089(11)
C9 0.0383(14) 0.0460(16) 0.0302(13) 0.0018(12) -0.0011(11) -0.0103(11)
C10 0.0338(13) 0.0393(14) 0.0286(12) -0.0034(11) 0.0015(10) -0.0037(10)
C11 0.0263(11) 0.0298(12) 0.0273(12) 0.0017(9) -0.0020(9) -0.0011(9)
C12 0.0328(13) 0.0279(12) 0.0324(13) 0.0035(9) -0.0037(10) 0.0002(10)
C13 0.0315(12) 0.0341(12) 0.0221(11) -0.0025(10) 0.0028(9) 0.0015(9)
C14 0.0338(12) 0.0227(10) 0.0236(11) -0.0031(9) 0.0029(9) -0.0005(9)
C15 0.0391(13) 0.0304(12) 0.0215(11) -0.0026(10) 0.0042(10) 0.0009(9)
C16 0.0418(14) 0.0270(11) 0.0211(11) -0.0052(10) -0.0011(10) 0.0009(9)
C17 0.0398(14) 0.0302(12) 0.0335(13) -0.0054(10) -0.0053(11) 0.0035(10)
C18 0.0348(14) 0.0444(16) 0.0446(16) -0.0024(12) -0.0059(12) 0.0060(13)
C19 0.0347(14) 0.0537(18) 0.0430(16) -0.0003(13) 0.0050(12) 0.0045(13)
C20 0.0359(13) 0.0399(14) 0.0297(13) -0.0010(11) 0.0038(10) 0.0010(11)
C21 0.0354(12) 0.0225(10) 0.0259(12) -0.0031(9) 0.0005(10) -0.0006(9)
C22 0.0366(13) 0.0204(10) 0.0265(11) -0.0028(9) -0.0013(9) -0.0022(9)
C23 0.0502(16) 0.0246(12) 0.0351(14) -0.0026(11) -0.0009(12) -0.0046(10)
C24 0.0376(13) 0.0292(12) 0.0284(12) 0.0041(10) -0.0018(10) -0.0040(10)
C25 0.0456(15) 0.0394(14) 0.0342(14) 0.0081(12) -0.0038(12) -0.0089(11)
C26 0.0388(14) 0.0592(19) 0.0296(13) 0.0106(13) -0.0004(11) -0.0117(12)
C27 0.0331(13) 0.0549(17) 0.0297(13) 0.0022(12) 0.0028(11) -0.0019(12)
C28 0.0291(12) 0.0362(13) 0.0289(13) 0.0009(10) 0.0012(10) -0.0004(10)
C29 0.0473(16) 0.0258(12) 0.0376(15) 0.0064(11) 0.0030(12) 0.0024(10)
C30 0.0394(14) 0.0348(13) 0.0283(12) 0.0052(11) 0.0056(10) 0.0050(10)
C31 0.0423(15) 0.0471(16) 0.0426(16) 0.0117(13) 0.0062(12) 0.0123(13)
C32 0.0343(14) 0.066(2) 0.0442(17) 0.0080(14) 0.0007(12) 0.0147(15)
C33 0.0352(14) 0.0591(19) 0.0389(16) -0.0025(13) -0.0014(12) 0.0025(13)
C34 0.0350(13) 0.0405(15) 0.0362(14) -0.0018(11) -0.0017(11) -0.0017(11)
C35 0.061(3) 0.115(4) 0.070(3) -0.023(3) -0.007(2) 0.028(3)
C36 0.090(4) 0.084(4) 0.105(5) -0.019(3) 0.003(3) 0.016(4)

loop_
_atom_type_symbol
_atom_type_description
_atom_type_scat_dispersion_real
_atom_type_scat_dispersion_imag
_atom_type_scat_source
C C 0.0033 0.0016
;
International Tables for Crystallography
(1992, Vol. C, Tables 4.2.6.8 and 6.1.1.4)
;
H H 0.0000 0.0000
;
International Tables for Crystallography
(1992, Vol. C, Table 6.1.1.4)
;
Cl Cl 0.1484 0.1585
;
International Tables for Crystallography
(1992, Vol. C, Tables 4.2.6.8 and 6.1.1.4)
;
N N 0.0061 0.0033
;
International Tables for Crystallography
(1992, Vol. C, Tables 4.2.6.8 and 6.1.1.4)
;
O O 0.0106 0.0060
;
International Tables for Crystallography
(1992, Vol. C, Tables 4.2.6.8 and 6.1.1.4)
;
Zn Zn 0.2839 1.4301
;
International Tables for Crystallography
(1992, Vol. C, Tables 4.2.6.8 and 6.1.1.4)
;

loop_
_geom_angle_atom_site_label_1
_geom_angle_atom_site_label_2
_geom_angle_atom_site_label_3
_geom_angle
_geom_angle_publ_flag
N1 Zn1 N2 81.79(8) yes
N1 Zn1 N3 78.06(8) yes
N1 Zn1 N4 79.90(8) yes
N1 Zn1 N5 156.25(8) yes
N1 Zn1 N6 96.96(8) yes
N2 Zn1 N3 157.49(8) yes
N2 Zn1 N4 97.10(8) yes
N2 Zn1 N5 77.58(8) yes
N2 Zn1 N6 80.14(9) yes
N3 Zn1 N4 89.19(8) yes
N3 Zn1 N5 124.07(8) yes
N3 Zn1 N6 92.38(9) yes
N4 Zn1 N5 91.04(8) yes
N4 Zn1 N6 176.13(9) yes
N5 Zn1 N6 91.01(8) yes
O1 Cl1 O2 109.59(15) yes
O1 Cl1 O3 110.29(19) yes
O1 Cl1 O4 107.38(18) yes
O2 Cl1 O3 112.01(19) yes
O2 Cl1 O4 109.61(17) yes
O3 Cl1 O4 107.83(19) yes
O5 Cl2 O6 105.9(2) yes
O5 Cl2 O7 105.91(18) yes
O5 Cl2 O8 109.79(18) yes
O5 Cl2 O9 138.9(7) yes
O5 Cl2 O10 105.3(5) yes
O5 Cl2 O11 111.0(4) yes
O6 Cl2 O7 107.12(19) yes
O6 Cl2 O8 113.5(3) yes
O6 Cl2 O9 53.7(12) yes
O6 Cl2 O10 69.1(6) yes
O6 Cl2 O11 137.9(4) yes
O7 Cl2 O8 114.1(3) yes
O7 Cl2 O9 59.3(12) yes
O7 Cl2 O10 148.2(6) yes
O7 Cl2 O11 81.7(4) yes
O8 Cl2 O9 111.1(7) yes
O8 Cl2 O10 48.4(6) yes
O8 Cl2 O11 34.2(5) yes
O9 Cl2 O10 99.2(11) yes
O9 Cl2 O11 104.5(10) yes
O10 Cl2 O11 82.1(6) yes
Cl2 O6 O9 55.7(8) yes
Cl2 O7 O9 54.2(7) yes
Cl2 O8 O10 80.5(7) yes
Cl2 O8 O11 94.2(7) yes
O10 O8 O11 167.1(10) yes
Cl2 O9 O6 70.6(10) yes
Cl2 O9 O7 66.6(10) yes
O6 O9 O7 127.9(12) yes
Cl2 O10 O8 51.2(6) yes
Cl2 O11 O8 51.6(6) yes
O15 O14 C36 68.5(6) yes
O14 O15 C36 57.3(6) yes
Zn1 N1 C1 105.65(15) yes
Zn1 N1 C3 104.33(15) yes
Zn1 N1 C13 110.13(15) yes
C1 N1 C3 113.12(19) yes
C1 N1 C13 111.6(2) yes
C3 N1 C13 111.60(19) yes
Zn1 N2 C2 105.90(16) yes
Zn1 N2 C23 103.68(15) yes
Zn1 N2 C29 109.48(15) yes
C2 N2 C23 112.8(3) yes
C2 N2 C29 112.8(2) yes
C23 N2 C29 111.5(3) yes
Zn1 N3 C4 113.40(16) yes
Zn1 N3 C5 126.56(17) yes
C4 N3 C5 119.7(2) yes
Zn1 N4 C14 116.14(16) yes
Zn1 N4 C15 123.89(17) yes
C14 N4 C15 119.5(2) yes
Zn1 N5 C24 112.64(17) yes
Zn1 N5 C28 128.26(17) yes
C24 N5 C28 119.1(3) yes
Zn1 N6 C30 114.66(17) yes
Zn1 N6 C34 126.29(19) yes
C30 N6 C34 118.5(3) yes
N1 C1 C2 109.4(2) yes
N2 C2 C1 109.5(3) yes
N1 C3 C4 111.52(19) yes
N3 C4 C3 116.9(2) yes
N3 C4 C11 121.9(3) yes
C3 C4 C11 121.1(2) yes
N3 C5 C6 122.5(3) yes
C5 C6 C12 119.7(3) yes
C8 C7 C12 120.8(3) yes
C7 C8 C9 120.1(3) yes
C8 C9 C10 121.1(3) yes
C9 C10 C11 120.1(3) yes
C4 C11 C10 123.1(3) yes
C4 C11 C12 117.9(3) yes
C10 C11 C12 118.9(3) yes
C6 C12 C7 122.8(3) yes
C6 C12 C11 118.2(3) yes
C7 C12 C11 119.0(3) yes
N1 C13 C14 115.1(2) yes
N4 C14 C13 118.4(2) yes
N4 C14 C21 122.1(3) yes
C13 C14 C21 119.4(3) yes
N4 C15 C16 122.9(3) yes
C15 C16 C22 119.4(3) yes
C18 C17 C22 120.2(3) yes
C17 C18 C19 120.5(3) yes
C18 C19 C20 121.0(3) yes
C19 C20 C21 119.8(3) yes
C14 C21 C20 123.0(3) yes
C14 C21 C22 117.8(3) yes
C20 C21 C22 119.2(3) yes
C16 C22 C17 122.4(3) yes
C16 C22 C21 118.2(3) yes
C17 C22 C21 119.3(3) yes
N2 C23 C24 109.7(3) yes
N5 C24 C23 116.4(3) yes
N5 C24 C25 121.3(3) yes
C23 C24 C25 122.2(3) yes
C24 C25 C26 119.2(3) yes
C25 C26 C27 119.3(3) yes
C26 C27 C28 119.2(3) yes
N5 C28 C27 121.8(3) yes
N2 C29 C30 115.7(2) yes
N6 C30 C29 118.6(3) yes
N6 C30 C31 121.5(3) yes
C29 C30 C31 119.8(3) yes
C30 C31 C32 119.6(3) yes
C31 C32 C33 119.1(3) yes
C32 C33 C34 118.8(3) yes
N6 C34 C33 122.5(3) yes
O12 C35 O13 92.6(5) yes
O14 C36 O15 54.2(6) yes
N1 C1 H1A 109.787 no
N1 C1 H1B 109.792 no
C2 C1 H1A 109.792 no
C2 C1 H1B 109.795 no
H1A C1 H1B 108.245 no
N2 C2 H2A 109.774 no
N2 C2 H2B 109.780 no
C1 C2 H2A 109.770 no
C1 C2 H2B 109.775 no
H2A C2 H2B 108.231 no
N1 C3 H3A 109.324 no
N1 C3 H3B 109.333 no
C4 C3 H3A 109.312 no
C4 C3 H3B 109.315 no
H3A C3 H3B 107.962 no
N3 C5 H5 118.754 no
C6 C5 H5 118.762 no
C5 C6 H6 120.154 no
C12 C6 H6 120.159 no
C8 C7 H7 119.585 no
C12 C7 H7 119.604 no
C7 C8 H8 119.962 no
C9 C8 H8 119.969 no
C8 C9 H9 119.458 no
C10 C9 H9 119.468 no
C9 C10 H10 119.959 no
C11 C10 H10 119.944 no
N1 C13 H13A 108.501 no
N1 C13 H13B 108.502 no
C14 C13 H13A 108.505 no
C14 C13 H13B 108.501 no
H13A C13 H13B 107.507 no
N4 C15 H15 118.564 no
C16 C15 H15 118.566 no
C15 C16 H16 120.280 no
C22 C16 H16 120.273 no
C18 C17 H17 119.918 no
C22 C17 H17 119.919 no
C17 C18 H18 119.745 no
C19 C18 H18 119.725 no
C18 C19 H19 119.508 no
C20 C19 H19 119.508 no
C19 C20 H20 120.111 no
C21 C20 H20 120.109 no
N2 C23 H23A 109.718 no
N2 C23 H23B 109.722 no
C24 C23 H23A 109.714 no
C24 C23 H23B 109.716 no
H23A C23 H23B 108.206 no
C24 C25 H25 120.409 no
C26 C25 H25 120.406 no
C25 C26 H26 120.351 no
C27 C26 H26 120.347 no
C26 C27 H27 120.379 no
C28 C27 H27 120.379 no
N5 C28 H28 119.088 no
C27 C28 H28 119.078 no
N2 C29 H29A 108.352 no
N2 C29 H29B 108.348 no
C30 C29 H29A 108.354 no
C30 C29 H29B 108.364 no
H29A C29 H29B 107.430 no
C30 C31 H31 120.221 no
C32 C31 H31 120.215 no
C31 C32 H32 120.444 no
C33 C32 H32 120.451 no
C32 C33 H33 120.615 no
C34 C33 H33 120.617 no
N6 C34 H34 118.744 no
C33 C34 H34 118.732 no

loop_
_geom_bond_atom_site_label_1
_geom_bond_atom_site_label_2
_geom_bond_distance
_geom_bond_publ_flag
Zn1 N1 2.189(2) yes
Zn1 N2 2.205(3) yes
Zn1 N3 2.119(2) yes
Zn1 N4 2.137(2) yes
Zn1 N5 2.148(2) yes
Zn1 N6 2.145(3) yes
Cl1 O1 1.432(3) yes
Cl1 O2 1.432(3) yes
Cl1 O3 1.410(3) yes
Cl1 O4 1.436(3) yes
Cl2 O5 1.419(3) yes
Cl2 O6 1.454(4) yes
Cl2 O7 1.440(3) yes
Cl2 O8 1.336(4) yes
Cl2 O9 1.273(14) yes
Cl2 O10 1.691(15) yes
Cl2 O11 1.700(11) yes
O6 O9 1.24(3) yes
O7 O9 1.35(3) yes
O8 O10 1.282(16) yes
O8 O11 0.959(13) yes
O12 C35 1.481(9) yes
O13 C35 1.402(9) yes
O14 O15 1.313(13) yes
O14 C36 1.361(9) yes
O15 C36 1.506(12) yes
N1 C1 1.482(4) yes
N1 C3 1.471(3) yes
N1 C13 1.482(4) yes
N2 C2 1.480(4) yes
N2 C23 1.471(4) yes
N2 C29 1.478(4) yes
N3 C4 1.327(3) yes
N3 C5 1.368(4) yes
N4 C14 1.316(4) yes
N4 C15 1.373(3) yes
N5 C24 1.357(4) yes
N5 C28 1.338(4) yes
N6 C30 1.342(4) yes
N6 C34 1.353(4) yes
C1 C2 1.520(4) yes
C3 C4 1.517(4) yes
C4 C11 1.421(4) yes
C5 C6 1.359(4) yes
C6 C12 1.409(4) yes
C7 C8 1.362(4) yes
C7 C12 1.415(4) yes
C8 C9 1.409(4) yes
C9 C10 1.366(4) yes
C10 C11 1.419(4) yes
C11 C12 1.424(4) yes
C13 C14 1.517(4) yes
C14 C21 1.429(4) yes
C15 C16 1.352(4) yes
C16 C22 1.414(4) yes
C17 C18 1.365(4) yes
C17 C22 1.412(4) yes
C18 C19 1.407(5) yes
C19 C20 1.365(4) yes
C20 C21 1.418(4) yes
C21 C22 1.420(4) yes
C23 C24 1.507(4) yes
C24 C25 1.382(4) yes
C25 C26 1.381(5) yes
C26 C27 1.375(5) yes
C27 C28 1.384(4) yes
C29 C30 1.512(4) yes
C30 C31 1.390(4) yes
C31 C32 1.375(5) yes
C32 C33 1.383(5) yes
C33 C34 1.377(4) yes
C1 H1A 0.990 no
C1 H1B 0.990 no
C2 H2A 0.990 no
C2 H2B 0.990 no
C3 H3A 0.990 no
C3 H3B 0.990 no
C5 H5 0.950 no
C6 H6 0.950 no
C7 H7 0.950 no
C8 H8 0.950 no
C9 H9 0.950 no
C10 H10 0.950 no
C13 H13A 0.990 no
C13 H13B 0.990 no
C15 H15 0.950 no
C16 H16 0.950 no
C17 H17 0.950 no
C18 H18 0.950 no
C19 H19 0.950 no
C20 H20 0.950 no
C23 H23A 0.990 no
C23 H23B 0.990 no
C25 H25 0.950 no
C26 H26 0.950 no
C27 H27 0.950 no
C28 H28 0.950 no
C29 H29A 0.990 no
C29 H29B 0.990 no
C31 H31 0.950 no
C32 H32 0.950 no
C33 H33 0.950 no
C34 H34 0.950 no

loop_
_geom_contact_atom_site_label_1
_geom_contact_atom_site_label_2
_geom_contact_distance
_geom_contact_publ_flag
_geom_contact_site_symmetry_2
N3 C12 2.793(4) no .
N3 C13 3.310(4) no .
N3 C14 3.422(3) no .
N3 C34 3.246(4) no .
N4 C2 3.498(4) no .
N4 C22 2.794(4) no .
N4 C23 3.303(4) no .
N4 C24 3.516(4) no .
N5 C15 3.188(4) no .
N5 C26 2.762(4) no .
N5 C29 3.269(4) no .
N5 C30 3.402(4) no .
N6 C1 3.443(4) no .
N6 C3 3.346(4) no .
N6 C4 3.467(4) no .
N6 C32 2.771(4) no .
C1 C14 3.506(4) no .
C1 C29 3.105(4) no .
C1 C30 3.557(4) no .
C2 C13 3.058(4) no .
C2 C14 3.534(4) no .
C2 C30 3.503(4) no .
C3 C10 2.983(4) no .
C3 C14 3.579(4) no .
C4 C6 2.755(4) no .
C4 C13 3.128(4) no .
C4 C34 3.509(4) no .
C5 C11 2.757(4) no .
C7 C10 2.797(4) no .
C8 C11 2.805(4) no .
C9 C12 2.793(4) no .
C13 C20 2.951(4) no .
C14 C16 2.755(4) no .
C15 C21 2.752(4) no .
C15 C24 3.597(4) no .
C17 C20 2.803(4) no .
C18 C21 2.794(4) no .
C19 C22 2.790(4) no .
C23 C30 3.589(4) no .
C24 C27 2.728(4) no .
C24 C29 2.996(4) no .
C25 C28 2.727(4) no .
C30 C33 2.734(5) no .
C31 C34 2.715(5) no .
Cl1 O15 3.413(10) no 2_645
O1 C2 3.322(4) no 2_655
O1 C10 3.371(4) no 4_554
O1 C15 3.293(4) no .
O1 C28 3.180(4) no .
O2 O15 2.866(11) no 2_645
O2 C27 3.375(4) no .
O2 C28 3.322(4) no .
O2 C31 3.390(4) no 2_755
O3 C1 3.587(5) no 2_655
O3 C3 3.283(4) no 4_554
O4 O14 3.364(7) no 2_645
O4 O15 2.986(11) no 2_645
O4 C2 3.545(5) no 2_655
O4 C13 3.448(4) no 2_655
O4 C14 3.523(4) no 2_655
O4 C20 3.359(4) no 2_655
O4 C21 3.492(4) no 2_655
O5 C13 3.349(4) no .
O5 C32 3.547(4) no 1_455
O5 C33 3.519(4) no 1_455
O6 O13 2.651(8) no 2_545
O6 C17 3.420(5) no 4_555
O6 C31 3.535(6) no 3_656
O6 C35 3.357(7) no 2_545
O7 C1 3.549(5) no 3_656
O7 C2 3.389(5) no 3_656
O7 C10 3.304(5) no .
O7 C16 3.412(4) no 4_555
O8 C13 3.523(5) no .
O8 C20 3.524(5) no .
O8 C25 3.171(5) no 2_655
O8 C26 3.446(5) no 2_655
O9 O13 3.25(3) no 2_545
O9 C7 3.368(16) no 3_666
O9 C8 3.475(17) no 3_666
O9 C16 3.364(16) no 4_555
O9 C17 3.278(16) no 4_555
O10 O12 3.350(16) no 2_545
O10 O13 2.858(17) no 2_545
O10 C25 3.469(16) no 2_655
O10 C26 3.364(16) no 2_655
O10 C33 3.308(15) no 1_455
O10 C35 3.224(16) no 2_545
O11 C3 3.371(11) no .
O11 C4 3.445(11) no .
O11 C8 3.466(10) no 3_666
O11 C10 3.370(11) no .
O11 C11 3.431(11) no .
O11 C13 3.174(10) no .
O11 C25 3.311(10) no 2_655
O12 O10 3.350(16) no 2_555
O12 O13 2.738(10) no 3_575
O12 O14 3.539(9) no .
O12 C7 3.442(7) no 2_655
O12 C12 3.493(7) no 2_655
O12 C26 3.321(7) no 1_465
O12 C36 2.797(9) no .
O13 O6 2.651(8) no 2_555
O13 O9 3.25(3) no 2_555
O13 O10 2.858(17) no 2_555
O13 O12 2.738(10) no 3_575
O13 O13 3.190(10) no 3_575
O13 C35 3.477(9) no 3_575
O14 O4 3.364(7) no 2_655
O14 O12 3.539(9) no .
O14 C26 3.495(7) no 1_465
O15 Cl1 3.413(10) no 2_655
O15 O2 2.866(11) no 2_655
O15 O4 2.986(11) no 2_655
O15 C5 3.223(11) no 2_655
O15 C18 3.153(11) no 2_555
O15 C19 3.264(11) no 2_555
C1 O3 3.587(5) no 2_645
C1 O7 3.549(5) no 3_656
C2 O1 3.322(4) no 2_645
C2 O4 3.545(5) no 2_645
C2 O7 3.389(5) no 3_656
C3 O3 3.283(4) no 4_555
C3 O11 3.371(11) no .
C4 O11 3.445(11) no .
C5 O15 3.223(11) no 2_645
C5 C36 3.366(7) no 2_645
C6 C36 3.424(7) no 2_645
C7 O9 3.368(16) no 3_666
C7 O12 3.442(7) no 2_645
C7 C16 3.507(4) no 2_655
C8 O9 3.475(17) no 3_666
C8 O11 3.466(10) no 3_666
C8 C8 3.573(4) no 3_666
C8 C9 3.416(4) no 3_666
C8 C26 3.399(4) no 4_555
C9 C8 3.416(4) no 3_666
C9 C26 3.526(4) no 4_555
C10 O1 3.371(4) no 4_555
C10 O7 3.304(5) no .
C10 O11 3.370(11) no .
C11 O11 3.431(11) no .
C12 O12 3.493(7) no 2_645
C13 O4 3.448(4) no 2_645
C13 O5 3.349(4) no .
C13 O8 3.523(5) no .
C13 O11 3.174(10) no .
C14 O4 3.523(4) no 2_645
C15 O1 3.293(4) no .
C16 O7 3.412(4) no 4_554
C16 O9 3.364(16) no 4_554
C16 C7 3.507(4) no 2_645
C17 O6 3.420(5) no 4_554
C17 O9 3.278(16) no 4_554
C17 C29 3.423(4) no 2_655
C18 O15 3.153(11) no 2_545
C19 O15 3.264(11) no 2_545
C19 C36 3.272(7) no 2_545
C20 O4 3.359(4) no 2_645
C20 O8 3.524(5) no .
C21 O4 3.492(4) no 2_645
C25 O8 3.171(5) no 2_645
C25 O10 3.469(16) no 2_645
C25 O11 3.311(10) no 2_645
C26 O8 3.446(5) no 2_645
C26 O10 3.364(16) no 2_645
C26 O12 3.321(7) no 1_645
C26 O14 3.495(7) no 1_645
C26 C8 3.399(4) no 4_554
C26 C9 3.526(4) no 4_554
C26 C36 3.525(7) no 1_645
C27 O2 3.375(4) no .
C28 O1 3.180(4) no .
C28 O2 3.322(4) no .
C29 C17 3.423(4) no 2_645
C31 O2 3.390(4) no 2_745
C31 O6 3.535(6) no 3_656
C32 O5 3.547(4) no 1_655
C32 C32 3.412(5) no 3_756
C33 O5 3.519(4) no 1_655
C33 O10 3.308(15) no 1_655
C34 C36 3.515(7) no 2_645
C35 O6 3.357(7) no 2_555
C35 O10 3.224(16) no 2_555
C35 O13 3.477(9) no 3_575
C36 O12 2.797(9) no .
C36 C5 3.366(7) no 2_655
C36 C6 3.424(7) no 2_655
C36 C19 3.272(7) no 2_555
C36 C26 3.525(7) no 1_465
C36 C34 3.515(7) no 2_655
Zn1 H1B 3.1868 no .
Zn1 H2B 3.2316 no .
Zn1 H3A 3.2009 no .
Zn1 H5 3.2143 no .
Zn1 H15 3.1645 no .
Zn1 H23A 3.1224 no .
Zn1 H28 3.2457 no .
Zn1 H34 3.2140 no .
N1 H2A 3.3070 no .
N1 H2B 2.6508 no .
N2 H1A 3.3062 no .
N2 H1B 2.6511 no .
N3 H3A 2.9227 no .
N3 H3B 3.1703 no .
N3 H6 3.2422 no .
N3 H13A 3.3269 no .
N3 H34 2.7070 no .
N4 H2B 3.1015 no .
N4 H13A 3.0524 no .
N4 H13B 3.0797 no .
N4 H16 3.2458 no .
N4 H23A 2.8241 no .
N5 H15 2.6484 no .
N5 H23A 2.8549 no .
N5 H23B 3.2229 no .
N5 H25 3.2423 no .
N5 H27 3.2301 no .
N5 H29A 3.2401 no .
N6 H1B 3.0067 no .
N6 H3A 2.9568 no .
N6 H29A 3.0846 no .
N6 H29B 3.0876 no .
N6 H31 3.2353 no .
N6 H33 3.2462 no .
C1 H3A 2.5025 no .
C1 H3B 2.8592 no .
C1 H13A 3.1335 no .
C1 H13B 2.3910 no .
C1 H29B 2.9762 no .
C2 H13B 2.8833 no .
C2 H23A 2.5406 no .
C2 H23B 2.8071 no .
C2 H29A 3.1529 no .
C2 H29B 2.4140 no .
C3 H1A 2.8379 no .
C3 H1B 2.5368 no .
C3 H10 2.6552 no .
C3 H13A 2.3766 no .
C3 H13B 3.0642 no .
C3 H34 3.5518 no .
C4 H5 3.1779 no .
C4 H10 2.6948 no .
C4 H13A 2.8834 no .
C4 H34 2.9686 no .
C5 H28 3.5927 no .
C5 H34 3.1029 no .
C6 H7 2.6717 no .
C7 H6 2.6789 no .
C7 H9 3.2515 no .
C8 H10 3.2731 no .
C9 H7 3.2590 no .
C10 H3A 3.1723 no .
C10 H3B 2.7064 no .
C10 H8 3.2670 no .
C11 H3A 2.9322 no .
C11 H3B 2.6877 no .
C11 H6 3.2952 no .
C11 H7 3.3048 no .
C11 H9 3.2709 no .
C11 H34 3.5369 no .
C12 H5 3.2483 no .
C12 H8 3.2738 no .
C12 H10 3.3087 no .
C13 H1A 2.5586 no .
C13 H1B 3.2894 no .
C13 H2B 2.7445 no .
C13 H3A 3.2684 no .
C13 H3B 2.5196 no .
C13 H20 2.6198 no .
C14 H2B 2.9715 no .
C14 H15 3.1691 no .
C14 H20 2.7001 no .
C14 H23A 3.4772 no .
C15 H23A 3.1873 no .
C16 H17 2.6707 no .
C17 H16 2.6759 no .
C17 H19 3.2567 no .
C18 H20 3.2708 no .
C19 H17 3.2652 no .
C20 H13A 2.8799 no .
C20 H13B 2.8476 no .
C20 H18 3.2624 no .
C21 H13A 2.7615 no .
C21 H13B 2.7594 no .
C21 H16 3.2965 no .
C21 H17 3.3033 no .
C21 H19 3.2671 no .
C22 H15 3.2442 no .
C22 H18 3.2655 no .
C22 H20 3.3085 no .
C23 H2A 2.8585 no .
C23 H2B 2.5113 no .
C23 H25 2.7055 no .
C23 H29A 2.3677 no .
C23 H29B 3.0472 no .
C24 H15 3.1436 no .
C24 H26 3.2456 no .
C24 H28 3.1804 no .
C24 H29A 2.6920 no .
C25 H23A 3.0003 no .
C25 H23B 2.6297 no .
C25 H27 3.2407 no .
C25 H29A 3.3673 no .
C26 H28 3.2334 no .
C27 H25 3.2398 no .
C28 H15 2.9941 no .
C28 H26 3.2427 no .
C29 H1B 2.8067 no .
C29 H2A 2.5612 no .
C29 H2B 3.2912 no .
C29 H23A 3.2826 no .
C29 H23B 2.5712 no .
C29 H31 2.6658 no .
C30 H1B 2.9890 no .
C30 H32 3.2523 no .
C30 H34 3.1703 no .
C31 H29A 2.7294 no .
C31 H29B 2.7356 no .
C31 H33 3.2410 no .
C32 H34 3.2296 no .
C33 H31 3.2397 no .
C34 H3A 3.2294 no .
C34 H32 3.2393 no .
H1A H2A 2.3700 no .
H1A H2B 2.3833 no .
H1A H3A 2.9350 no .
H1A H3B 2.8956 no .
H1A H13A 3.1112 no .
H1A H13B 2.1692 no .
H1B H2A 2.3836 no .
H1B H2B 2.8751 no .
H1B H3A 2.1798 no .
H1B H3B 3.0228 no .
H1B H13B 3.3283 no .
H1B H29B 2.5590 no .
H2A H13B 3.5732 no .
H2A H23A 3.0416 no .
H2A H23B 2.8669 no .
H2A H29A 3.1422 no .
H2A H29B 2.1659 no .
H2B H13B 2.4356 no .
H2B H23A 2.1988 no .
H2B H23B 2.9114 no .
H2B H29B 3.3344 no .
H3A H10 2.7553 no .
H3A H13A 3.3138 no .
H3A H34 3.1905 no .
H3B H10 2.1771 no .
H3B H13A 2.1528 no .
H3B H13B 2.9804 no .
H5 H6 2.2935 no .
H5 H15 3.5634 no .
H5 H28 2.8948 no .
H5 H34 3.4926 no .
H6 H7 2.5230 no .
H7 H8 2.3059 no .
H8 H9 2.3507 no .
H9 H10 2.3080 no .
H13A H20 2.4312 no .
H13B H20 2.3514 no .
H15 H16 2.2857 no .
H15 H23A 3.2788 no .
H15 H28 3.2272 no .
H16 H17 2.5223 no .
H17 H18 2.3103 no .
H18 H19 2.3460 no .
H19 H20 2.3099 no .
H23A H25 3.1276 no .
H23A H29A 3.3313 no .
H23B H25 2.4687 no .
H23B H29A 2.2414 no .
H23B H29B 2.9845 no .
H25 H26 2.3422 no .
H25 H29A 3.5302 no .
H26 H27 2.3349 no .
H27 H28 2.3261 no .
H29A H31 2.6697 no .
H29B H31 2.6787 no .
H31 H32 2.3343 no .
H32 H33 2.3482 no .
H33 H34 2.3180 no .
Cl1 H1A 3.5639 no 2_655
Cl1 H2B 3.1434 no 2_655
Cl1 H5 3.4101 no .
Cl1 H10 3.4199 no 4_554
Cl1 H13B 3.3095 no 2_655
Cl1 H28 3.2444 no .
Cl1 H32 3.4218 no 2_755
Cl2 H1B 3.5495 no 3_656
Cl2 H3B 3.3202 no .
Cl2 H8 3.3281 no 3_666
Cl2 H13A 3.0395 no .
Cl2 H16 3.5989 no 4_555
Cl2 H17 3.5248 no 4_555
Cl2 H20 3.4831 no .
Cl2 H29B 3.0031 no 3_656
Cl2 H33 3.2065 no 1_455
O1 H2A 2.8901 no 2_655
O1 H2B 2.8740 no 2_655
O1 H5 3.0421 no .
O1 H9 3.2088 no 4_554
O1 H10 2.7528 no 4_554
O1 H15 2.5944 no .
O1 H28 2.8274 no .
O2 H18 2.8915 no 1_655
O2 H27 2.8460 no .
O2 H28 2.7249 no .
O2 H31 2.7002 no 2_755
O2 H32 3.2995 no 2_755
O3 H1A 2.7612 no 2_655
O3 H1B 3.5838 no 4_554
O3 H2B 3.3579 no 2_655
O3 H3A 2.4473 no 4_554
O3 H3B 3.2947 no 4_554
O3 H10 3.0695 no 4_554
O3 H13B 2.8857 no 2_655
O3 H32 2.9268 no 2_755
O4 H2B 2.6712 no 2_655
O4 H5 2.8116 no .
O4 H6 3.3708 no .
O4 H13B 2.6281 no 2_655
O4 H20 3.1702 no 2_655
O4 H32 3.5495 no 2_755
O5 H1B 2.7296 no 3_656
O5 H3B 3.3083 no .
O5 H13A 2.7925 no .
O5 H13B 2.9862 no .
O5 H20 2.9209 no .
O5 H29B 2.9765 no 3_656
O5 H32 2.9255 no 1_455
O5 H33 2.8710 no 1_455
O6 H7 3.5007 no 3_666
O6 H16 3.5533 no 4_555
O6 H17 2.4849 no 4_555
O6 H29B 2.7606 no 3_656
O6 H31 2.9320 no 3_656
O6 H33 2.9075 no 1_455
O7 H1A 3.5331 no 3_656
O7 H1B 3.1585 no 3_656
O7 H2A 2.5808 no 3_656
O7 H3B 2.7121 no .
O7 H7 3.3597 no 3_666
O7 H8 3.2298 no 3_666
O7 H10 2.6893 no .
O7 H13A 3.4073 no .
O7 H16 2.5004 no 4_555
O7 H17 3.3675 no 4_555
O7 H29B 2.6410 no 3_656
O8 H3B 3.4420 no .
O8 H8 2.7766 no 3_666
O8 H13A 2.5786 no .
O8 H20 2.9327 no .
O8 H25 2.4283 no 2_655
O8 H26 2.9937 no 2_655
O8 H33 3.3373 no 1_455
O9 H2A 3.4494 no 3_656
O9 H7 2.6666 no 3_666
O9 H8 2.8943 no 3_666
O9 H16 2.5377 no 4_555
O9 H17 2.4206 no 4_555
O9 H29B 2.6998 no 3_656
O10 H8 3.3282 no 3_666
O10 H20 3.1162 no .
O10 H25 2.8984 no 2_655
O10 H26 2.6793 no 2_655
O10 H33 2.3875 no 1_455
O11 H3B 2.6764 no .
O11 H8 2.5334 no 3_666
O11 H10 3.2183 no .
O11 H13A 2.1864 no .
O11 H13B 3.5767 no .
O11 H20 3.3380 no .
O11 H25 2.5612 no 2_655
O11 H26 3.4735 no 2_655
O12 H7 3.4506 no 2_655
O12 H26 2.6184 no 1_465
O12 H27 3.5181 no 1_465
O13 H7 3.5897 no 4_464
O13 H17 3.2433 no 3_565
O13 H26 3.0719 no 1_465
O13 H26 3.5193 no 3_665
O13 H27 2.8578 no 3_665
O14 H5 3.4799 no 2_655
O14 H6 3.3562 no 2_655
O14 H18 3.5128 no 2_555
O14 H19 3.5465 no 2_555
O15 H5 2.7136 no 2_655
O15 H6 3.4748 no 2_655
O15 H18 2.6439 no 2_555
O15 H19 2.8622 no 2_555
O15 H28 2.6852 no 2_655
O15 H34 3.5903 no 2_655
N6 H19 3.5870 no 1_655
C1 H1A 3.3334 no 3_656
C1 H3B 3.5457 no 3_656
C3 H1A 3.3311 no 3_656
C5 H23A 3.3807 no 2_655
C6 H23A 3.3377 no 2_655
C7 H9 3.4660 no 3_666
C7 H16 3.0997 no 2_655
C8 H9 3.4946 no 3_666
C8 H26 3.1428 no 4_555
C9 H8 3.4061 no 3_666
C9 H15 3.4426 no 4_555
C10 H8 3.4986 no 3_666
C14 H23B 3.4857 no 2_655
C15 H2A 3.5683 no 2_655
C15 H6 3.5817 no 2_645
C15 H9 3.2715 no 4_554
C15 H23B 3.5202 no 2_655
C16 H2A 3.0889 no 2_655
C16 H6 3.1902 no 2_645
C16 H7 2.7764 no 2_645
C16 H9 3.5630 no 4_554
C16 H23B 3.1710 no 2_655
C16 H29B 3.4732 no 2_655
C17 H6 3.5029 no 2_645
C17 H7 3.2403 no 2_645
C17 H23B 3.5041 no 2_655
C17 H29A 2.7952 no 2_655
C17 H29B 3.1150 no 2_655
C18 H27 3.2625 no 1_455
C18 H28 3.3710 no 1_455
C18 H29A 3.1307 no 2_655
C20 H25 3.3822 no 2_655
C21 H6 3.3853 no 2_645
C21 H23B 3.1186 no 2_655
C22 H6 3.0351 no 2_645
C22 H7 3.2092 no 2_645
C22 H23B 2.9646 no 2_655
C22 H29A 3.2419 no 2_655
C22 H29B 3.5071 no 2_655
C25 H8 3.2581 no 4_554
C25 H9 3.4396 no 4_554
C26 H8 2.9989 no 4_554
C26 H9 3.2276 no 4_554
C27 H9 3.3080 no 4_554
C27 H18 3.0066 no 1_655
C28 H9 3.5813 no 4_554
C28 H18 3.0423 no 1_655
C29 H17 3.2614 no 2_645
C31 H32 3.5926 no 3_756
C32 H19 3.4423 no 1_655
C32 H20 3.3708 no 1_655
C32 H32 3.2230 no 3_756
C33 H19 2.8633 no 1_655
C33 H20 3.2772 no 1_655
C33 H32 3.4904 no 3_756
C34 H19 2.9506 no 1_655
C35 H26 3.5399 no 1_465
C35 H27 3.0033 no 3_665
C35 H33 3.4407 no 2_655
C35 H34 3.3224 no 2_655
C36 H5 3.2762 no 2_655
C36 H6 3.3916 no 2_655
C36 H18 3.5600 no 2_555
C36 H19 2.7287 no 2_555
C36 H26 3.3720 no 1_465
C36 H34 2.8716 no 2_655
H1A Cl1 3.5639 no 2_645
H1A O3 2.7612 no 2_645
H1A O7 3.5331 no 3_656
H1A C1 3.3334 no 3_656
H1A C3 3.3311 no 3_656
H1A H1A 2.7980 no 3_656
H1A H1B 3.1113 no 3_656
H1A H3A 3.0348 no 3_656
H1A H3B 2.8461 no 3_656
H1B Cl2 3.5495 no 3_656
H1B O3 3.5838 no 4_555
H1B O5 2.7296 no 3_656
H1B O7 3.1585 no 3_656
H1B H1A 3.1113 no 3_656
H1B H3B 3.4311 no 3_656
H2A O1 2.8901 no 2_645
H2A O7 2.5808 no 3_656
H2A O9 3.4494 no 3_656
H2A C15 3.5683 no 2_645
H2A C16 3.0889 no 2_645
H2A H10 3.3947 no 3_656
H2A H15 3.5600 no 2_645
H2A H16 2.7055 no 2_645
H2B Cl1 3.1434 no 2_645
H2B O1 2.8740 no 2_645
H2B O3 3.3579 no 2_645
H2B O4 2.6712 no 2_645
H2B H5 3.5168 no 2_645
H3A O3 2.4473 no 4_555
H3A H1A 3.0348 no 3_656
H3B Cl2 3.3202 no .
H3B O3 3.2947 no 4_555
H3B O5 3.3083 no .
H3B O7 2.7121 no .
H3B O8 3.4420 no .
H3B O11 2.6764 no .
H3B C1 3.5457 no 3_656
H3B H1A 2.8461 no 3_656
H3B H1B 3.4311 no 3_656
H5 Cl1 3.4101 no .
H5 O1 3.0421 no .
H5 O4 2.8116 no .
H5 O14 3.4799 no 2_645
H5 O15 2.7136 no 2_645
H5 C36 3.2762 no 2_645
H5 H2B 3.5168 no 2_655
H5 H23A 3.4028 no 2_655
H6 O4 3.3708 no .
H6 O14 3.3562 no 2_645
H6 O15 3.4748 no 2_645
H6 C15 3.5817 no 2_655
H6 C16 3.1902 no 2_655
H6 C17 3.5029 no 2_655
H6 C21 3.3853 no 2_655
H6 C22 3.0351 no 2_655
H6 C36 3.3916 no 2_645
H6 H16 3.5332 no 2_655
H6 H23A 3.3293 no 2_655
H7 O6 3.5007 no 3_666
H7 O7 3.3597 no 3_666
H7 O9 2.6666 no 3_666
H7 O12 3.4506 no 2_645
H7 O13 3.5897 no 4_665
H7 C16 2.7764 no 2_655
H7 C17 3.2403 no 2_655
H7 C22 3.2092 no 2_655
H7 H9 3.5753 no 3_666
H7 H16 2.3486 no 2_655
H7 H17 2.8368 no 2_655
H8 Cl2 3.3281 no 3_666
H8 O7 3.2298 no 3_666
H8 O8 2.7766 no 3_666
H8 O9 2.8943 no 3_666
H8 O10 3.3282 no 3_666
H8 O11 2.5334 no 3_666
H8 C9 3.4061 no 3_666
H8 C10 3.4986 no 3_666
H8 C25 3.2581 no 4_555
H8 C26 2.9989 no 4_555
H8 H25 3.1964 no 4_555
H8 H26 2.7157 no 4_555
H9 O1 3.2088 no 4_555
H9 C7 3.4660 no 3_666
H9 C8 3.4946 no 3_666
H9 C15 3.2715 no 4_555
H9 C16 3.5630 no 4_555
H9 C25 3.4396 no 4_555
H9 C26 3.2276 no 4_555
H9 C27 3.3080 no 4_555
H9 C28 3.5813 no 4_555
H9 H7 3.5753 no 3_666
H9 H15 2.5469 no 4_555
H9 H16 3.1606 no 4_555
H9 H26 3.5480 no 4_555
H10 Cl1 3.4199 no 4_555
H10 O1 2.7528 no 4_555
H10 O3 3.0695 no 4_555
H10 O7 2.6893 no .
H10 O11 3.2183 no .
H10 H2A 3.3947 no 3_656
H10 H16 3.4170 no 4_555
H13A Cl2 3.0395 no .
H13A O5 2.7925 no .
H13A O7 3.4073 no .
H13A O8 2.5786 no .
H13A O11 2.1864 no .
H13A H25 3.4248 no 2_655
H13B Cl1 3.3095 no 2_645
H13B O3 2.8857 no 2_645
H13B O4 2.6281 no 2_645
H13B O5 2.9862 no .
H13B O11 3.5767 no .
H15 O1 2.5944 no .
H15 C9 3.4426 no 4_554
H15 H2A 3.5600 no 2_655
H15 H9 2.5469 no 4_554
H16 Cl2 3.5989 no 4_554
H16 O6 3.5533 no 4_554
H16 O7 2.5004 no 4_554
H16 O9 2.5377 no 4_554
H16 C7 3.0997 no 2_645
H16 H2A 2.7055 no 2_655
H16 H6 3.5332 no 2_645
H16 H7 2.3486 no 2_645
H16 H9 3.1606 no 4_554
H16 H10 3.4170 no 4_554
H16 H23B 3.5749 no 2_655
H16 H29B 3.0889 no 2_655
H17 Cl2 3.5248 no 4_554
H17 O6 2.4849 no 4_554
H17 O7 3.3675 no 4_554
H17 O9 2.4206 no 4_554
H17 O13 3.2433 no 3_565
H17 C29 3.2614 no 2_655
H17 H7 2.8368 no 2_645
H17 H29A 2.8555 no 2_655
H17 H29B 2.7345 no 2_655
H17 H31 3.3538 no 2_655
H18 O2 2.8915 no 1_455
H18 O14 3.5128 no 2_545
H18 O15 2.6439 no 2_545
H18 C27 3.0066 no 1_455
H18 C28 3.0423 no 1_455
H18 C36 3.5600 no 2_545
H18 H27 2.5486 no 1_455
H18 H28 2.6001 no 1_455
H18 H29A 3.3685 no 2_655
H18 H31 3.4334 no 2_655
H19 O14 3.5465 no 2_545
H19 O15 2.8622 no 2_545
H19 N6 3.5870 no 1_455
H19 C32 3.4423 no 1_455
H19 C33 2.8633 no 1_455
H19 C34 2.9506 no 1_455
H19 C36 2.7287 no 2_545
H19 H28 3.2485 no 1_455
H19 H33 2.9781 no 1_455
H19 H34 3.1037 no 1_455
H20 Cl2 3.4831 no .
H20 O4 3.1702 no 2_645
H20 O5 2.9209 no .
H20 O8 2.9327 no .
H20 O10 3.1162 no .
H20 O11 3.3380 no .
H20 C32 3.3708 no 1_455
H20 C33 3.2772 no 1_455
H20 H25 3.4529 no 2_655
H20 H32 3.1796 no 1_455
H20 H33 3.0244 no 1_455
H23A C5 3.3807 no 2_645
H23A C6 3.3377 no 2_645
H23A H5 3.4028 no 2_645
H23A H6 3.3293 no 2_645
H23B C14 3.4857 no 2_645
H23B C15 3.5202 no 2_645
H23B C16 3.1710 no 2_645
H23B C17 3.5041 no 2_645
H23B C21 3.1186 no 2_645
H23B C22 2.9646 no 2_645
H23B H16 3.5749 no 2_645
H25 O8 2.4283 no 2_645
H25 O10 2.8984 no 2_645
H25 O11 2.5612 no 2_645
H25 C20 3.3822 no 2_645
H25 H8 3.1964 no 4_554
H25 H13A 3.4248 no 2_645
H25 H20 3.4529 no 2_645
H26 O8 2.9937 no 2_645
H26 O10 2.6793 no 2_645
H26 O11 3.4735 no 2_645
H26 O12 2.6184 no 1_645
H26 O13 3.0719 no 1_645
H26 O13 3.5193 no 3_665
H26 C8 3.1428 no 4_554
H26 C35 3.5399 no 1_645
H26 C36 3.3720 no 1_645
H26 H8 2.7157 no 4_554
H26 H9 3.5480 no 4_554
H27 O2 2.8460 no .
H27 O12 3.5181 no 1_645
H27 O13 2.8578 no 3_665
H27 C18 3.2625 no 1_655
H27 C35 3.0033 no 3_665
H27 H18 2.5486 no 1_655
H28 Cl1 3.2444 no .
H28 O1 2.8274 no .
H28 O2 2.7249 no .
H28 O15 2.6852 no 2_645
H28 C18 3.3710 no 1_655
H28 H18 2.6001 no 1_655
H28 H19 3.2485 no 1_655
H29A C17 2.7952 no 2_645
H29A C18 3.1307 no 2_645
H29A C22 3.2419 no 2_645
H29A H17 2.8555 no 2_645
H29A H18 3.3685 no 2_645
H29B Cl2 3.0031 no 3_656
H29B O5 2.9765 no 3_656
H29B O6 2.7606 no 3_656
H29B O7 2.6410 no 3_656
H29B O9 2.6998 no 3_656
H29B C16 3.4732 no 2_645
H29B C17 3.1150 no 2_645
H29B C22 3.5071 no 2_645
H29B H16 3.0889 no 2_645
H29B H17 2.7345 no 2_645
H31 O2 2.7002 no 2_745
H31 O6 2.9320 no 3_656
H31 H17 3.3538 no 2_645
H31 H18 3.4334 no 2_645
H31 H33 3.5736 no 3_756
H32 Cl1 3.4218 no 2_745
H32 O2 3.2995 no 2_745
H32 O3 2.9268 no 2_745
H32 O4 3.5495 no 2_745
H32 O5 2.9255 no 1_655
H32 C31 3.5926 no 3_756
H32 C32 3.2230 no 3_756
H32 C33 3.4904 no 3_756
H32 H20 3.1796 no 1_655
H32 H32 3.3075 no 3_756
H33 Cl2 3.2065 no 1_655
H33 O5 2.8710 no 1_655
H33 O6 2.9075 no 1_655
H33 O8 3.3373 no 1_655
H33 O10 2.3875 no 1_655
H33 C35 3.4407 no 2_645
H33 H19 2.9781 no 1_655
H33 H20 3.0244 no 1_655
H33 H31 3.5736 no 3_756
H34 O15 3.5903 no 2_645
H34 C35 3.3224 no 2_645
H34 C36 2.8716 no 2_645
H34 H19 3.1037 no 1_655

loop_
_geom_torsion_atom_site_label_1
_geom_torsion_atom_site_label_2
_geom_torsion_atom_site_label_3
_geom_torsion_atom_site_label_4
_geom_torsion
_geom_torsion_publ_flag
N1 Zn1 N2 C2 13.63(11) no
N1 Zn1 N2 C23 132.63(12) no
N1 Zn1 N2 C29 -108.27(13) no
N2 Zn1 N1 C1 16.68(11) no
N2 Zn1 N1 C3 136.18(12) no
N2 Zn1 N1 C13 -103.94(12) no
N1 Zn1 N3 C4 23.71(12) no
N1 Zn1 N3 C5 -163.34(17) no
N3 Zn1 N1 C1 -153.22(12) no
N3 Zn1 N1 C3 -33.72(10) no
N3 Zn1 N1 C13 86.16(12) no
N1 Zn1 N4 C14 4.17(13) no
N1 Zn1 N4 C15 176.09(16) no
N4 Zn1 N1 C1 115.46(12) no
N4 Zn1 N1 C3 -125.04(12) no
N4 Zn1 N1 C13 -5.16(11) no
N1 Zn1 N5 C24 -11.2(3) no
N1 Zn1 N5 C28 169.49(14) no
N5 Zn1 N1 C1 46.5(3) no
N5 Zn1 N1 C3 166.00(14) no
N5 Zn1 N1 C13 -74.1(3) no
N1 Zn1 N6 C30 90.59(15) no
N1 Zn1 N6 C34 -98.30(17) no
N6 Zn1 N1 C1 -62.25(12) no
N6 Zn1 N1 C3 57.25(12) no
N6 Zn1 N1 C13 177.13(12) no
N2 Zn1 N3 C4 -3.2(3) no
N2 Zn1 N3 C5 169.71(15) no
N3 Zn1 N2 C2 40.2(3) no
N3 Zn1 N2 C23 159.24(16) no
N3 Zn1 N2 C29 -81.7(3) no
N2 Zn1 N4 C14 84.48(14) no
N2 Zn1 N4 C15 -103.60(15) no
N4 Zn1 N2 C2 -65.04(12) no
N4 Zn1 N2 C23 53.96(12) no
N4 Zn1 N2 C29 173.06(12) no
N2 Zn1 N5 C24 19.05(12) no
N2 Zn1 N5 C28 -160.25(17) no
N5 Zn1 N2 C2 -154.54(13) no
N5 Zn1 N2 C23 -35.54(11) no
N5 Zn1 N2 C29 83.56(13) no
N2 Zn1 N6 C30 10.21(14) no
N2 Zn1 N6 C34 -178.68(18) no
N6 Zn1 N2 C2 112.22(13) no
N6 Zn1 N2 C23 -128.78(13) no
N6 Zn1 N2 C29 -9.68(12) no
N3 Zn1 N4 C14 -73.85(14) no
N3 Zn1 N4 C15 98.08(15) no
N4 Zn1 N3 C4 103.56(13) no
N4 Zn1 N3 C5 -83.50(16) no
N3 Zn1 N5 C24 -167.72(11) no
N3 Zn1 N5 C28 13.0(2) no
N5 Zn1 N3 C4 -165.73(11) no
N5 Zn1 N3 C5 7.2(2) no
N3 Zn1 N6 C30 168.84(14) no
N3 Zn1 N6 C34 -20.05(18) no
N6 Zn1 N3 C4 -72.90(14) no
N6 Zn1 N3 C5 100.04(16) no
N4 Zn1 N5 C24 -78.00(13) no
N4 Zn1 N5 C28 102.71(16) no
N5 Zn1 N4 C14 162.09(14) no
N5 Zn1 N4 C15 -25.99(15) no
N5 Zn1 N6 C30 -67.00(15) no
N5 Zn1 N6 C34 104.12(17) no
N6 Zn1 N5 C24 98.72(13) no
N6 Zn1 N5 C28 -80.58(17) no
O5 Cl2 O6 O9 139.78(15) no
O5 Cl2 O7 O9 -137.95(14) no
O5 Cl2 O8 O10 93.23(19) no
O5 Cl2 O8 O11 -98.6(3) no
O5 Cl2 O9 O6 -71.0(16) no
O5 Cl2 O9 O7 78.6(17) no
O5 Cl2 O10 O8 -103.1(5) no
O5 Cl2 O11 O8 94.6(5) no
O6 Cl2 O7 O9 -25.3(3) no
O7 Cl2 O6 O9 27.1(3) no
O6 Cl2 O8 O10 -25.0(3) no
O6 Cl2 O8 O11 143.2(3) no
O8 Cl2 O6 O9 -99.7(3) no
O6 Cl2 O9 O6 -0.0(2) no
O6 Cl2 O9 O7 149.6(9) no
O9 Cl2 O6 O9 0.0(9) no
O6 Cl2 O10 O8 155.5(7) no
O10 Cl2 O6 O9 -119.5(6) no
O6 Cl2 O11 O8 -55.1(8) no
O11 Cl2 O6 O9 -69.5(6) no
O7 Cl2 O8 O10 -148.08(19) no
O7 Cl2 O8 O11 20.1(4) no
O8 Cl2 O7 O9 101.2(2) no
O7 Cl2 O9 O6 -149.6(9) no
O7 Cl2 O9 O7 0.00(16) no
O9 Cl2 O7 O9 -0.0(9) no
O7 Cl2 O10 O8 66.5(11) no
O10 Cl2 O7 O9 52.5(10) no
O7 Cl2 O11 O8 -161.5(6) no
O11 Cl2 O7 O9 112.5(4) no
O8 Cl2 O9 O6 104.2(6) no
O8 Cl2 O9 O7 -106.2(5) no
O9 Cl2 O8 O10 -83.4(13) no
O9 Cl2 O8 O11 84.8(13) no
O8 Cl2 O10 O8 -0.00(19) no
O10 Cl2 O8 O10 -0.0(7) no
O10 Cl2 O8 O11 168.2(8) no
O8 Cl2 O11 O8 0.0(3) no
O11 Cl2 O8 O10 -168.2(7) no
O11 Cl2 O8 O11 0.0(6) no
O9 Cl2 O10 O8 110.2(11) no
O10 Cl2 O9 O6 55.4(8) no
O10 Cl2 O9 O7 -155.0(6) no
O9 Cl2 O11 O8 -106.4(12) no
O11 Cl2 O9 O6 139.6(5) no
O11 Cl2 O9 O7 -70.8(6) no
O10 Cl2 O11 O8 -8.9(7) no
O11 Cl2 O10 O8 6.7(5) no
Cl2 O6 O9 Cl2 -0.00(4) no
Cl2 O6 O9 O7 -36.1(9) no
Cl2 O7 O9 Cl2 -0.00(4) no
Cl2 O7 O9 O6 37.2(9) no
Cl2 O8 O10 Cl2 -0.00(3) no
Cl2 O8 O11 Cl2 0.00(3) no
O15 O14 C36 O15 -0.0(5) no
C36 O14 O15 C36 0.0(3) no
O14 O15 C36 O14 0.0(3) no
Zn1 N1 C1 C2 -44.6(2) no
Zn1 N1 C3 C4 39.71(19) no
Zn1 N1 C13 C14 5.7(3) no
C1 N1 C3 C4 154.03(19) no
C3 N1 C1 C2 -158.11(18) no
C1 N1 C13 C14 -111.3(2) no
C13 N1 C1 C2 75.1(3) no
C3 N1 C13 C14 121.1(2) no
C13 N1 C3 C4 -79.2(3) no
Zn1 N2 C2 C1 -41.9(2) no
Zn1 N2 C23 C24 46.9(2) no
Zn1 N2 C29 C30 8.5(3) no
C2 N2 C23 C24 161.00(19) no
C23 N2 C2 C1 -154.61(19) no
C2 N2 C29 C30 -109.2(3) no
C29 N2 C2 C1 77.9(3) no
C23 N2 C29 C30 122.6(3) no
C29 N2 C23 C24 -70.8(3) no
Zn1 N3 C4 C3 -7.7(3) no
Zn1 N3 C4 C11 169.49(14) no
Zn1 N3 C5 C6 -169.69(15) no
C4 N3 C5 C6 2.9(4) no
C5 N3 C4 C3 178.82(19) no
C5 N3 C4 C11 -4.0(4) no
Zn1 N4 C14 C13 -2.2(3) no
Zn1 N4 C14 C21 175.32(14) no
Zn1 N4 C15 C16 -174.05(14) no
C14 N4 C15 C16 -2.4(4) no
C15 N4 C14 C13 -174.47(18) no
C15 N4 C14 C21 3.0(4) no
Zn1 N5 C24 C23 2.3(3) no
Zn1 N5 C24 C25 -178.93(16) no
Zn1 N5 C28 C27 179.67(14) no
C24 N5 C28 C27 0.4(4) no
C28 N5 C24 C23 -178.37(19) no
C28 N5 C24 C25 0.4(4) no
Zn1 N6 C30 C29 -8.6(3) no
Zn1 N6 C30 C31 170.61(16) no
Zn1 N6 C34 C33 -170.10(16) no
C30 N6 C34 C33 0.7(4) no
C34 N6 C30 C29 179.5(2) no
C34 N6 C30 C31 -1.3(4) no
N1 C1 C2 N2 60.7(3) no
N1 C3 C4 N3 -23.4(3) no
N1 C3 C4 C11 159.35(18) no
N3 C4 C11 C10 -175.80(19) no
N3 C4 C11 C12 1.7(4) no
C3 C4 C11 C10 1.3(4) no
C3 C4 C11 C12 178.78(18) no
N3 C5 C6 C12 0.6(4) no
C5 C6 C12 C7 176.4(3) no
C5 C6 C12 C11 -2.8(4) no
C8 C7 C12 C6 -179.8(3) no
C8 C7 C12 C11 -0.6(4) no
C12 C7 C8 C9 0.7(4) no
C7 C8 C9 C10 -0.2(5) no
C8 C9 C10 C11 -0.3(4) no
C9 C10 C11 C4 177.9(3) no
C9 C10 C11 C12 0.4(4) no
C4 C11 C12 C6 1.7(4) no
C4 C11 C12 C7 -177.57(19) no
C10 C11 C12 C6 179.3(2) no
C10 C11 C12 C7 0.0(4) no
N1 C13 C14 N4 -2.6(3) no
N1 C13 C14 C21 179.84(18) no
N4 C14 C21 C20 -179.9(2) no
N4 C14 C21 C22 -0.8(4) no
C13 C14 C21 C20 -2.4(4) no
C13 C14 C21 C22 176.63(18) no
N4 C15 C16 C22 -0.5(4) no
C15 C16 C22 C17 -179.5(2) no
C15 C16 C22 C21 2.6(4) no
C18 C17 C22 C16 -175.5(3) no
C18 C17 C22 C21 2.3(4) no
C22 C17 C18 C19 -2.1(4) no
C17 C18 C19 C20 0.4(5) no
C18 C19 C20 C21 1.1(5) no
C19 C20 C21 C14 178.2(3) no
C19 C20 C21 C22 -0.8(4) no
C14 C21 C22 C16 -2.0(3) no
C14 C21 C22 C17 -179.96(19) no
C20 C21 C22 C16 177.1(2) no
C20 C21 C22 C17 -0.8(4) no
N2 C23 C24 N5 -35.0(3) no
N2 C23 C24 C25 146.2(2) no
N5 C24 C25 C26 -1.3(4) no
C23 C24 C25 C26 177.5(3) no
C24 C25 C26 C27 1.2(4) no
C25 C26 C27 C28 -0.4(4) no
C26 C27 C28 N5 -0.4(4) no
N2 C29 C30 N6 -0.3(4) no
N2 C29 C30 C31 -179.5(2) no
N6 C30 C31 C32 0.6(5) no
C29 C30 C31 C32 179.8(3) no
C30 C31 C32 C33 0.6(5) no
C31 C32 C33 C34 -1.1(5) no
C32 C33 C34 N6 0.5(5) no
